data_7003185
loop_
_publ_author_name
'Barnes, Nicholas A.'
'Godfrey, Stephen M.'
'Halton, Ruth T. A.'
'Mushtaq, Imrana'
'Pritchard, Robin G.'

_publ_section_title
;
 The reactions of alkylamino substituted phosphines with I2 and
 (Ph2Se2I2)2: structural features of alkylamino phosphonium cations
;
_journal_issue 10
_journal_name_full 'Dalton Transactions'
_journal_page_first 1346
_journal_page_last 1354
_journal_paper_doi 10.1039/b713640d
_journal_year 2008
_chemical_absolute_configuration ad
_chemical_compound_source 'synthesis as described'
_chemical_formula_moiety 'C12 H30 I2 N3 P1'
_chemical_formula_sum 'C12 H30 I2 N3 P'
_chemical_formula_weight 501.16
_chemical_name_systematic
;
?
;
_space_group_IT_number 4
_symmetry_cell_setting monoclinic
_symmetry_Int_Tables_number 4
_symmetry_space_group_name_Hall 'P 2yb'
_symmetry_space_group_name_H-M 'P 1 21 1'
_atom_sites_solution_hydrogens geom
_atom_sites_solution_primary direct
_atom_sites_solution_secondary difmap
_audit_conform_dict_location ftp://ftp.iucr.org/pub/cif_core.dic
_audit_conform_dict_name cif_core.dic
_audit_conform_dict_version 2.3
_audit_creation_date 2007-07-16T14:54:05-00:00
_audit_creation_method 'WinGX routine CIF_UPDATE'
_cell_angle_alpha 90
_cell_angle_beta 94.7030(10)
_cell_angle_gamma 90
_cell_formula_units_Z 2
_cell_length_a 7.9120(2)
_cell_length_b 13.7750(3)
_cell_length_c 8.5280(3)
_cell_measurement_reflns_used 2078
_cell_measurement_temperature 150(2)
_cell_measurement_theta_max 27
_cell_measurement_theta_min 2
_cell_measurement_wavelength 0.71073
_cell_volume 926.32(4)
_computing_cell_refinement 'HKL Scalepack (Otwinowski & Minor 1997)'
_computing_data_collection 'Collect (Nonius BV, 1997-2000)'
_computing_data_reduction 'HKL Denzo and Scalepack (Otwinowski & Minor 1997)'
_computing_molecular_graphics 'Ortep-3 for Windows (Farrugia, 1997)'
_computing_publication_material 'WinGX publication routines (Farrugia, 1999)'
_computing_structure_refinement 'SHELXL-97 (Sheldrick, 1997)'
_computing_structure_solution 'SHELXS-97 (Sheldrick, 1997)'
_diffrn_ambient_temperature 150(2)
_diffrn_detector 'CCD plate'
_diffrn_detector_area_resol_mean 9
_diffrn_measured_fraction_theta_full 0.985
_diffrn_measured_fraction_theta_max 0.985
_diffrn_measurement_device '95mm CCD camera on \k-goniostat'
_diffrn_measurement_device_type KappaCCD
_diffrn_measurement_method 'CCD rotation images, thick slices'
_diffrn_orient_matrix_type 'by Nonius Collect from scalepack cell'
_diffrn_orient_matrix_UB_11 0.183148E-1
_diffrn_orient_matrix_UB_12 -0.707525E-1
_diffrn_orient_matrix_UB_13 -0.18654E-1
_diffrn_orient_matrix_UB_21 -0.703681E-1
_diffrn_orient_matrix_UB_22 0.4595E-2
_diffrn_orient_matrix_UB_23 -0.102626
_diffrn_orient_matrix_UB_31 0.103909
_diffrn_orient_matrix_UB_32 0.155824E-1
_diffrn_orient_matrix_UB_33 -0.544368E-1
_diffrn_radiation_monochromator graphite
_diffrn_radiation_probe x-ray
_diffrn_radiation_type MoK\a
_diffrn_radiation_wavelength 0.71073
_diffrn_reflns_av_R_equivalents 0.067
_diffrn_reflns_av_unetI/netI 0.0303
_diffrn_reflns_limit_h_max 9
_diffrn_reflns_limit_h_min 0
_diffrn_reflns_limit_k_max 17
_diffrn_reflns_limit_k_min 0
_diffrn_reflns_limit_l_max 10
_diffrn_reflns_limit_l_min -10
_diffrn_reflns_number 7267
_diffrn_reflns_reduction_process
;
Scaled and merged with SORTAV
R.H. Blessing, (1987) Cryst. Rev. 1, 3-58
R.H. Blessing, (1989) J. Appl. Cryst. 22, 396-397
;
_diffrn_reflns_theta_full 26.49
_diffrn_reflns_theta_max 26.49
_diffrn_reflns_theta_min 3.38
_diffrn_source 'Enraf Nonius FR590'
_exptl_absorpt_coefficient_mu 3.473
_exptl_absorpt_correction_T_max 0.6949
_exptl_absorpt_correction_T_min 0.5905
_exptl_absorpt_correction_type multi-scan
_exptl_absorpt_process_details
;
R.H. Blessing, Acta Cryst. (1995), A51, 33-38
;
_exptl_crystal_colour colourless
_exptl_crystal_density_diffrn 1.797
_exptl_crystal_density_method 'not measured'
_exptl_crystal_description needle
_exptl_crystal_F_000 488
_exptl_crystal_size_max 0.18
_exptl_crystal_size_mid 0.14
_exptl_crystal_size_min 0.12
_refine_diff_density_max 3.095
_refine_diff_density_min -1.705
_refine_diff_density_rms 0.217
_refine_ls_abs_structure_details 'Flack H D (1983), Acta Cryst. A39, 876-881'
_refine_ls_abs_structure_Flack -0.03(9)
_refine_ls_extinction_coef 0.00601(18)
_refine_ls_extinction_expression Fc^*^=kFc[1+0.001xFc^2^\l^3^/sin(2\q)]^-1/4^
_refine_ls_extinction_method SHELXL
_refine_ls_goodness_of_fit_ref 1.152
_refine_ls_hydrogen_treatment constr
_refine_ls_matrix_type full
_refine_ls_number_parameters 164
_refine_ls_number_reflns 1965
_refine_ls_number_restraints 1
_refine_ls_restrained_S_all 1.152
_refine_ls_R_factor_all 0.0617
_refine_ls_R_factor_gt 0.0495
_refine_ls_shift/su_max 0.002
_refine_ls_shift/su_mean 0.001
_refine_ls_structure_factor_coef Fsqd
_refine_ls_weighting_details 'calc w=1/[\s^2^(Fo^2^)+(0.0222P)^2^+13.7386P] where P=(Fo^2^+2Fc^2^)/3'
_refine_ls_weighting_scheme calc
_refine_ls_wR_factor_gt 0.1059
_refine_ls_wR_factor_ref 0.1175
_reflns_number_gt 1743
_reflns_number_total 1965
_reflns_threshold_expression >2sigma(I)
_cod_data_source_file b713640d.txt
_cod_data_source_block shelxl1
_cod_database_code 7003185

loop_
_symmetry_equiv_pos_as_xyz
'x, y, z'
'-x, y+1/2, -z'

loop_
_atom_site_label
_atom_site_type_symbol
_atom_site_fract_x
_atom_site_fract_y
_atom_site_fract_z
_atom_site_U_iso_or_equiv
_atom_site_adp_type
_atom_site_occupancy
_atom_site_symmetry_multiplicity
_atom_site_calc_flag
_atom_site_refinement_flags
_atom_site_disorder_assembly
_atom_site_disorder_group
C1 C 0.0010(5) 0.8802(3) 0.2917(6) 0.0310(12) Uani 1 1 d . . .
H1A H -0.0251 0.9022 0.3975 0.037 Uiso 1 1 calc R . .
H1B H -0.0367 0.8119 0.2784 0.037 Uiso 1 1 calc R . .
C2 C -0.0935(5) 0.9433(4) 0.1666(6) 0.0415(14) Uani 1 1 d . . .
H2A H -0.2158 0.9386 0.1764 0.062 Uiso 1 1 calc R . .
H2B H -0.0682 0.921 0.062 0.062 Uiso 1 1 calc R . .
H2C H -0.0573 1.011 0.1811 0.062 Uiso 1 1 calc R . .
C3 C 0.2675(6) 0.9826(3) 0.3235(5) 0.0307(12) Uani 1 1 d . . .
H3A H 0.2107 1.0341 0.2575 0.037 Uiso 1 1 calc R . .
H3B H 0.3887 0.9819 0.3027 0.037 Uiso 1 1 calc R . .
C4 C 0.2528(7) 1.0066(4) 0.4964(7) 0.0481(15) Uani 1 1 d . . .
H4A H 0.3065 1.0695 0.521 0.072 Uiso 1 1 calc R . .
H4B H 0.3097 0.9562 0.5624 0.072 Uiso 1 1 calc R . .
H4C H 0.1329 1.0096 0.5169 0.072 Uiso 1 1 calc R . .
C5 C 0.1230(6) 0.6368(3) 0.1225(5) 0.0294(11) Uani 1 1 d . . .
H5A H 0.1838 0.5743 0.1163 0.035 Uiso 1 1 calc R . .
H5B H 0.1371 0.6731 0.0241 0.035 Uiso 1 1 calc R . .
C6 C -0.0689(6) 0.6162(4) 0.1344(6) 0.0390(14) Uani 1 1 d . . .
H6A H -0.1135 0.5787 0.0424 0.059 Uiso 1 1 calc R . .
H6B H -0.1304 0.6778 0.138 0.059 Uiso 1 1 calc R . .
H6C H -0.0836 0.579 0.2303 0.059 Uiso 1 1 calc R . .
C7 C 0.1790(6) 0.6592(3) 0.4148(5) 0.0282(11) Uani 1 1 d . . .
H7A H 0.0564 0.6545 0.4291 0.034 Uiso 1 1 calc R . .
H7B H 0.2287 0.7079 0.4906 0.034 Uiso 1 1 calc R . .
C8 C 0.2614(7) 0.5616(3) 0.4517(6) 0.0448(14) Uani 1 1 d . . .
H8A H 0.2431 0.5431 0.5599 0.067 Uiso 1 1 calc R . .
H8B H 0.3833 0.5661 0.4402 0.067 Uiso 1 1 calc R . .
H8C H 0.2109 0.5127 0.3788 0.067 Uiso 1 1 calc R . .
C9 C 0.4850(6) 0.7347(3) -0.0007(6) 0.0337(12) Uani 1 1 d . . .
H9A H 0.5938 0.7698 -0.0035 0.04 Uiso 1 1 calc R . .
H9B H 0.5025 0.6815 0.077 0.04 Uiso 1 1 calc R . .
C10 C 0.4381(6) 0.6916(3) -0.1596(5) 0.0342(12) Uani 1 1 d . . .
H10A H 0.5289 0.6483 -0.1882 0.051 Uiso 1 1 calc R . .
H10B H 0.422 0.7437 -0.2377 0.051 Uiso 1 1 calc R . .
H10C H 0.3325 0.6546 -0.1569 0.051 Uiso 1 1 calc R . .
C11 C 0.3141(5) 0.8882(3) -0.0499(5) 0.0280(11) Uani 1 1 d . . .
H11A H 0.2294 0.9293 -0.0021 0.034 Uiso 1 1 calc R . .
H11B H 0.2625 0.8651 -0.1528 0.034 Uiso 1 1 calc R . .
C12 C 0.4688(5) 0.9497(3) -0.0767(5) 0.0310(11) Uani 1 1 d . . .
H12A H 0.4348 1.0043 -0.1459 0.047 Uiso 1 1 calc R . .
H12B H 0.5525 0.9099 -0.1259 0.047 Uiso 1 1 calc R . .
H12C H 0.5188 0.9745 0.0244 0.047 Uiso 1 1 calc R . .
N1 N 0.1897(4) 0.8864(2) 0.2778(4) 0.0235(9) Uani 1 1 d . . .
N2 N 0.2000(5) 0.6927(3) 0.2560(5) 0.0303(10) Uani 1 1 d . . .
N3 N 0.3539(3) 0.8033(2) 0.0533(3) 0.0226(8) Uani 1 1 d . . .
P1 P 0.30117(10) 0.79502(8) 0.23292(10) 0.0199(2) Uani 1 1 d . . .
I1 I 0.55875(3) 0.790682(19) 0.41780(3) 0.02601(5) Uani 1 1 d . . .
I2 I 0.89546(3) 0.77902(2) 0.73078(3) 0.03619(7) Uani 1 1 d . . .

loop_
_atom_site_aniso_label
_atom_site_aniso_U_11
_atom_site_aniso_U_22
_atom_site_aniso_U_33
_atom_site_aniso_U_23
_atom_site_aniso_U_13
_atom_site_aniso_U_12
C1 0.0180(17) 0.0206(18) 0.055(3) -0.0038(19) 0.0076(17) 0.0011(15)
C2 0.0192(18) 0.056(3) 0.048(3) 0.005(2) -0.0068(19) 0.006(2)
C3 0.033(2) 0.0190(18) 0.040(2) -0.0026(18) -0.0003(19) -0.0071(17)
C4 0.039(3) 0.040(3) 0.067(3) -0.020(2) 0.011(2) -0.003(2)
C5 0.034(2) 0.0249(19) 0.028(2) 0.0006(17) -0.0020(17) 0.0028(17)
C6 0.040(2) 0.038(2) 0.037(2) -0.004(2) -0.004(2) -0.010(2)
C7 0.039(2) 0.0199(18) 0.0261(19) 0.0013(16) 0.0037(17) -0.0027(17)
C8 0.047(3) 0.025(2) 0.059(3) 0.024(2) -0.016(2) 0.003(2)
C9 0.038(2) 0.0203(19) 0.042(2) -0.0021(18) -0.0003(19) -0.0040(18)
C10 0.044(2) 0.027(2) 0.033(2) -0.0027(18) 0.0145(18) -0.0102(19)
C11 0.033(2) 0.0217(18) 0.028(2) 0.0084(17) -0.0053(17) -0.0029(17)
C12 0.030(2) 0.0245(19) 0.037(2) 0.0014(18) -0.0021(18) -0.0087(17)
N1 0.0157(13) 0.0124(13) 0.0426(18) -0.0065(14) 0.0044(13) -0.0027(12)
N2 0.0301(17) 0.0182(15) 0.042(2) -0.0111(15) -0.0024(16) 0.0001(14)
N3 0.0115(11) 0.0233(16) 0.0332(15) 0.0084(14) 0.0038(10) -0.0069(12)
P1 0.0181(3) 0.0144(4) 0.0265(4) 0.0002(5) -0.0025(3) 0.0006(4)
I1 0.02366(9) 0.02590(10) 0.02767(10) 0.00075(13) -0.00277(8) -0.00076(12)
I2 0.02766(10) 0.04934(16) 0.03094(11) 0.00076(15) -0.00134(9) -0.00012(15)

loop_
_atom_type_symbol
_atom_type_description
_atom_type_scat_dispersion_real
_atom_type_scat_dispersion_imag
_atom_type_scat_source
C C 0.0033 0.0016 'International Tables Vol C Tables 4.2.6.8 and 6.1.1.4'
H H 0 0 'International Tables Vol C Tables 4.2.6.8 and 6.1.1.4'
N N 0.0061 0.0033 'International Tables Vol C Tables 4.2.6.8 and 6.1.1.4'
P P 0.1026 0.0946 'International Tables Vol C Tables 4.2.6.8 and 6.1.1.4'
I I -0.4442 1.8168 'International Tables Vol C Tables 4.2.6.8 and 6.1.1.4'

loop_
_geom_angle_atom_site_label_1
_geom_angle_atom_site_label_2
_geom_angle_atom_site_label_3
_geom_angle
_geom_angle_site_symmetry_1
_geom_angle_site_symmetry_3
_geom_angle_publ_flag
N1 C1 C2 110.1(4) . . ?
N1 C1 H1A 109.6 . . ?
C2 C1 H1A 109.6 . . ?
N1 C1 H1B 109.6 . . ?
C2 C1 H1B 109.6 . . ?
H1A C1 H1B 108.1 . . ?
C1 C2 H2A 109.5 . . ?
C1 C2 H2B 109.5 . . ?
H2A C2 H2B 109.5 . . ?
C1 C2 H2C 109.5 . . ?
H2A C2 H2C 109.5 . . ?
H2B C2 H2C 109.5 . . ?
N1 C3 C4 112.4(4) . . ?
N1 C3 H3A 109.1 . . ?
C4 C3 H3A 109.1 . . ?
N1 C3 H3B 109.1 . . ?
C4 C3 H3B 109.1 . . ?
H3A C3 H3B 107.8 . . ?
C3 C4 H4A 109.5 . . ?
C3 C4 H4B 109.5 . . ?
H4A C4 H4B 109.5 . . ?
C3 C4 H4C 109.5 . . ?
H4A C4 H4C 109.5 . . ?
H4B C4 H4C 109.5 . . ?
N2 C5 C6 113.0(4) . . ?
N2 C5 H5A 109 . . ?
C6 C5 H5A 109 . . ?
N2 C5 H5B 109 . . ?
C6 C5 H5B 109 . . ?
H5A C5 H5B 107.8 . . ?
C5 C6 H6A 109.5 . . ?
C5 C6 H6B 109.5 . . ?
H6A C6 H6B 109.5 . . ?
C5 C6 H6C 109.5 . . ?
H6A C6 H6C 109.5 . . ?
H6B C6 H6C 109.5 . . ?
N2 C7 C8 113.2(4) . . ?
N2 C7 H7A 108.9 . . ?
C8 C7 H7A 108.9 . . ?
N2 C7 H7B 108.9 . . ?
C8 C7 H7B 108.9 . . ?
H7A C7 H7B 107.7 . . ?
C7 C8 H8A 109.5 . . ?
C7 C8 H8B 109.5 . . ?
H8A C8 H8B 109.5 . . ?
C7 C8 H8C 109.5 . . ?
H8A C8 H8C 109.5 . . ?
H8B C8 H8C 109.5 . . ?
C10 C9 N3 113.6(4) . . ?
C10 C9 H9A 108.9 . . ?
N3 C9 H9A 108.9 . . ?
C10 C9 H9B 108.9 . . ?
N3 C9 H9B 108.9 . . ?
H9A C9 H9B 107.7 . . ?
C9 C10 H10A 109.5 . . ?
C9 C10 H10B 109.5 . . ?
H10A C10 H10B 109.5 . . ?
C9 C10 H10C 109.5 . . ?
H10A C10 H10C 109.5 . . ?
H10B C10 H10C 109.5 . . ?
N3 C11 C12 113.2(3) . . ?
N3 C11 H11A 108.9 . . ?
C12 C11 H11A 108.9 . . ?
N3 C11 H11B 108.9 . . ?
C12 C11 H11B 108.9 . . ?
H11A C11 H11B 107.7 . . ?
C11 C12 H12A 109.5 . . ?
C11 C12 H12B 109.5 . . ?
H12A C12 H12B 109.5 . . ?
C11 C12 H12C 109.5 . . ?
H12A C12 H12C 109.5 . . ?
H12B C12 H12C 109.5 . . ?
C3 N1 C1 114.7(3) . . ?
C3 N1 P1 122.3(3) . . ?
C1 N1 P1 122.8(3) . . ?
C7 N2 C5 119.1(3) . . ?
C7 N2 P1 118.6(3) . . ?
C5 N2 P1 122.3(3) . . ?
C11 N3 C9 115.7(3) . . ?
C11 N3 P1 123.8(3) . . ?
C9 N3 P1 118.8(3) . . ?
N1 P1 N3 111.03(18) . . ?
N1 P1 N2 111.32(18) . . ?
N3 P1 N2 109.81(19) . . ?
N1 P1 I1 107.92(13) . . ?
N3 P1 I1 109.94(10) . . ?
N2 P1 I1 106.71(14) . . ?

loop_
_geom_bond_atom_site_label_1
_geom_bond_atom_site_label_2
_geom_bond_distance
_geom_bond_site_symmetry_2
_geom_bond_publ_flag
C1 N1 1.510(5) . ?
C1 C2 1.524(7) . ?
C1 H1A 0.99 . ?
C1 H1B 0.99 . ?
C2 H2A 0.98 . ?
C2 H2B 0.98 . ?
C2 H2C 0.98 . ?
C3 N1 1.499(5) . ?
C3 C4 1.525(8) . ?
C3 H3A 0.99 . ?
C3 H3B 0.99 . ?
C4 H4A 0.98 . ?
C4 H4B 0.98 . ?
C4 H4C 0.98 . ?
C5 N2 1.465(6) . ?
C5 C6 1.557(7) . ?
C5 H5A 0.99 . ?
C5 H5B 0.99 . ?
C6 H6A 0.98 . ?
C6 H6B 0.98 . ?
C6 H6C 0.98 . ?
C7 N2 1.453(6) . ?
C7 C8 1.516(6) . ?
C7 H7A 0.99 . ?
C7 H7B 0.99 . ?
C8 H8A 0.98 . ?
C8 H8B 0.98 . ?
C8 H8C 0.98 . ?
C9 C10 1.498(7) . ?
C9 N3 1.503(6) . ?
C9 H9A 0.99 . ?
C9 H9B 0.99 . ?
C10 H10A 0.98 . ?
C10 H10B 0.98 . ?
C10 H10C 0.98 . ?
C11 N3 1.482(5) . ?
C11 C12 1.521(6) . ?
C11 H11A 0.99 . ?
C11 H11B 0.99 . ?
C12 H12A 0.98 . ?
C12 H12B 0.98 . ?
C12 H12C 0.98 . ?
N1 P1 1.602(3) . ?
N2 P1 1.641(4) . ?
N3 P1 1.625(3) . ?
P1 I1 2.4730(8) . ?

loop_
_geom_torsion_atom_site_label_1
_geom_torsion_atom_site_label_2
_geom_torsion_atom_site_label_3
_geom_torsion_atom_site_label_4
_geom_torsion
_geom_torsion_site_symmetry_1
_geom_torsion_site_symmetry_2
_geom_torsion_site_symmetry_3
_geom_torsion_site_symmetry_4
_geom_torsion_publ_flag
C4 C3 N1 C1 63.3(5) . . . . ?
C4 C3 N1 P1 -111.4(4) . . . . ?
C2 C1 N1 C3 69.5(5) . . . . ?
C2 C1 N1 P1 -115.8(4) . . . . ?
C8 C7 N2 C5 64.0(5) . . . . ?
C8 C7 N2 P1 -119.1(4) . . . . ?
C6 C5 N2 C7 52.0(5) . . . . ?
C6 C5 N2 P1 -124.8(4) . . . . ?
C12 C11 N3 C9 -57.0(5) . . . . ?
C12 C11 N3 P1 107.8(4) . . . . ?
C10 C9 N3 C11 -59.2(5) . . . . ?
C10 C9 N3 P1 135.1(3) . . . . ?
C3 N1 P1 N3 -79.7(3) . . . . ?
C1 N1 P1 N3 106.0(3) . . . . ?
C3 N1 P1 N2 157.6(3) . . . . ?
C1 N1 P1 N2 -16.7(4) . . . . ?
C3 N1 P1 I1 40.8(4) . . . . ?
C1 N1 P1 I1 -133.5(3) . . . . ?
C11 N3 P1 N1 4.2(3) . . . . ?
C9 N3 P1 N1 168.6(3) . . . . ?
C11 N3 P1 N2 127.8(3) . . . . ?
C9 N3 P1 N2 -67.8(3) . . . . ?
C11 N3 P1 I1 -115.1(3) . . . . ?
C9 N3 P1 I1 49.3(3) . . . . ?
C7 N2 P1 N1 -71.9(3) . . . . ?
C5 N2 P1 N1 104.9(3) . . . . ?
C7 N2 P1 N3 164.8(3) . . . . ?
C5 N2 P1 N3 -18.5(4) . . . . ?
C7 N2 P1 I1 45.6(3) . . . . ?
C5 N2 P1 I1 -137.6(3) . . . . ?

loop_
_cod_related_entry_id
_cod_related_entry_database
_cod_related_entry_code
1 ChemSpider 21118882
